data_4067425
loop_
_publ_author_name
'Amarante, Tatiana R.'
'Neves, Patr\'icia'
'Coelho, Ana C.'
'Gago, Sandra'
'Valente, Anabela A.'
'Almeida Paz, Filipe A.'
'Pillinger, Martyn'
'Gon\,calves, Isabel S.'

_publ_section_title
;
 Investigation of Molybdenum Tetracarbonyl Complexes As Precursors to
 MoVICatalysts for the Epoxidation of Olefins
;
_journal_issue 4
_journal_name_full Organometallics
_journal_page_first 883
_journal_paper_doi 10.1021/om900948r
_journal_volume 29
_journal_year 2010
_chemical_formula_moiety 'C72 H96 Mo8 N8 O24, 10(C H2 Cl2)'
_chemical_formula_sum 'C82 H116 Cl20 Mo8 N8 O24'
_chemical_formula_weight 3074.35
_chemical_name_systematic
; 
 ? 
;
_space_group_IT_number 88
_symmetry_cell_setting tetragonal
_symmetry_space_group_name_Hall '-I 4ad'
_symmetry_space_group_name_H-M 'I 41/a :2'
_atom_sites_solution_hydrogens geom
_atom_sites_solution_primary direct
_atom_sites_solution_secondary difmap
_audit_creation_date '08 October 2009'
_audit_creation_method 'SHELXL-97, manual editing plus enCIFer'
_cell_angle_alpha 90.00
_cell_angle_beta 90.00
_cell_angle_gamma 90.00
_cell_formula_units_Z 8
_cell_length_a 27.5771(6)
_cell_length_b 27.5771(6)
_cell_length_c 31.4506(8)
_cell_measurement_reflns_used 9623
_cell_measurement_temperature 150(2)
_cell_measurement_theta_max 29.09
_cell_measurement_theta_min 2.31
_cell_volume 23918.1(10)
_computing_cell_refinement 'APEX2 '
_computing_data_collection 'APEX2 (Bruker, 2006)'
_computing_data_reduction 'SAINT+ (Bruker, 1997-2005)'
_computing_molecular_graphics 'DIAMOND (Brandenburg, 2006)'
_computing_publication_material 'SHELXTL '
_computing_structure_refinement 'SHELXTL '
_computing_structure_solution 'SHELXTL (Bruker 2001)'
_diffrn_ambient_temperature 150(2)
_diffrn_measured_fraction_theta_full 0.998
_diffrn_measured_fraction_theta_max 0.998
_diffrn_measurement_device_type 'Bruker X8 Kappa CCD APEX II'
_diffrn_measurement_method 'omega/phi scans'
_diffrn_radiation_monochromator graphite
_diffrn_radiation_source 'fine-focus sealed tube'
_diffrn_radiation_type MoK\a
_diffrn_radiation_wavelength 0.71073
_diffrn_reflns_av_R_equivalents 0.0675
_diffrn_reflns_av_sigmaI/netI 0.0402
_diffrn_reflns_limit_h_max 36
_diffrn_reflns_limit_h_min -36
_diffrn_reflns_limit_k_max 37
_diffrn_reflns_limit_k_min -37
_diffrn_reflns_limit_l_max 43
_diffrn_reflns_limit_l_min -43
_diffrn_reflns_number 523071
_diffrn_reflns_theta_full 29.13
_diffrn_reflns_theta_max 29.13
_diffrn_reflns_theta_min 3.55
_exptl_absorpt_coefficient_mu 1.322
_exptl_absorpt_correction_T_max 0.8164
_exptl_absorpt_correction_T_min 0.7421
_exptl_absorpt_correction_type multi-scan
_exptl_absorpt_process_details
;
 SADABS (Sheldrick, 1997)
;
_exptl_crystal_colour Colourless
_exptl_crystal_density_diffrn 1.708
_exptl_crystal_density_method 'not measured'
_exptl_crystal_description Prism
_exptl_crystal_F_000 12256
_exptl_crystal_size_max 0.24
_exptl_crystal_size_mid 0.18
_exptl_crystal_size_min 0.16
_refine_diff_density_max 3.571
_refine_diff_density_min -2.112
_refine_diff_density_rms 0.254
_refine_ls_extinction_method none
_refine_ls_goodness_of_fit_ref 1.135
_refine_ls_hydrogen_treatment constr
_refine_ls_matrix_type full
_refine_ls_number_parameters 652
_refine_ls_number_reflns 16062
_refine_ls_number_restraints 0
_refine_ls_restrained_S_all 1.135
_refine_ls_R_factor_all 0.1724
_refine_ls_R_factor_gt 0.0865
_refine_ls_shift/su_max 0.001
_refine_ls_shift/su_mean 0.000
_refine_ls_structure_factor_coef Fsqd
_refine_ls_weighting_details 'calc w=1/[\s^2^(Fo^2^)+(0.0530P)^2^+1240.2795P] where P=(Fo^2^+2Fc^2^)/3'
_refine_ls_weighting_scheme calc
_refine_ls_wR_factor_gt 0.1833
_refine_ls_wR_factor_ref 0.2563
_reflns_number_gt 9562
_reflns_number_total 16062
_reflns_threshold_expression I>2\s(I)
_cod_data_source_file om900948r_si_002.cif
_cod_data_source_block I
_cod_depositor_comments
;
The following automatic conversions were performed:

'_symmetry_cell_setting' value 'Tetragonal' changed to 'tetragonal'
according to /home/saulius/struct/CIF-dictionaries/cif_core.dic
dictionary named 'cif_core.dic' version 2.4.1 from
2010-06-29.

'_exptl_absorpt_correction_type' value 'Multi-scan'
changed to 'multi-scan' according to
/home/saulius/struct/CIF-dictionaries/cif_core.dic dictionary named
'cif_core.dic' version 2.4.1 from 2010-06-29.

Automatic conversion script
Id: cif_fix_values 1715 2011-07-08 13:25:40Z adriana 
;
_cod_original_sg_symbol_H-M 'I 41/a'
_cod_database_code 4067425

loop_
_symmetry_equiv_pos_as_xyz
'x, y, z'
'-y+3/4, x+1/4, z+1/4'
'-x+1/2, -y, z+1/2'
'y+3/4, -x+3/4, z+3/4'
'x+1/2, y+1/2, z+1/2'
'-y+5/4, x+3/4, z+3/4'
'-x+1, -y+1/2, z+1'
'y+5/4, -x+5/4, z+5/4'
'-x, -y, -z'
'y-3/4, -x-1/4, -z-1/4'
'x-1/2, y, -z-1/2'
'-y-3/4, x-3/4, -z-3/4'
'-x+1/2, -y+1/2, -z+1/2'
'y-1/4, -x+1/4, -z+1/4'
'x, y+1/2, -z'
'-y-1/4, x-1/4, -z-1/4'

loop_
_atom_site_label
_atom_site_type_symbol
_atom_site_fract_x
_atom_site_fract_y
_atom_site_fract_z
_atom_site_U_iso_or_equiv
_atom_site_adp_type
_atom_site_occupancy
_atom_site_symmetry_multiplicity
_atom_site_calc_flag
_atom_site_refinement_flags
Mo1 Mo -0.00785(3) 0.19363(3) 0.16626(2) 0.01990(16) Uani 1 1 d .
Mo2 Mo 0.08294(3) 0.11476(3) 0.11299(3) 0.0305(2) Uani 1 1 d .
O1 O -0.0722(2) 0.1658(2) 0.1558(2) 0.0253(13) Uani 1 1 d .
O2 O -0.0118(2) 0.2059(2) 0.09369(19) 0.0223(12) Uani 1 1 d .
O3 O -0.0103(2) 0.1934(2) 0.2202(2) 0.0291(14) Uani 1 1 d .
O4 O 0.0238(2) 0.1397(2) 0.1525(2) 0.0260(13) Uani 1 1 d .
O5 O 0.0462(3) 0.0834(3) 0.0799(2) 0.0446(19) Uani 1 1 d .
O6 O 0.1407(3) 0.0952(3) 0.1014(3) 0.047(2) Uani 1 1 d .
N1 N 0.1129(3) 0.1383(3) 0.1788(3) 0.039(2) Uani 1 1 d .
N2 N 0.0727(3) 0.0549(3) 0.1606(3) 0.0319(18) Uani 1 1 d .
Mo3 Mo 0.05635(2) 0.74439(2) 0.41681(2) 0.01478(15) Uani 1 1 d .
Mo4 Mo 0.07549(3) 0.61498(2) 0.39609(2) 0.02068(17) Uani 1 1 d .
O7 O 0.05541(19) 0.7423(2) 0.47067(18) 0.0201(11) Uani 1 1 d .
O8 O 0.11002(19) 0.7769(2) 0.40377(18) 0.0190(11) Uani 1 1 d .
O9 O 0.04409(19) 0.73972(18) 0.34364(18) 0.0164(11) Uani 1 1 d .
O10 O 0.08418(19) 0.6799(2) 0.40725(18) 0.0200(11) Uani 1 1 d .
O11 O 0.1255(2) 0.5899(2) 0.4192(2) 0.0290(14) Uani 1 1 d .
O12 O 0.0271(2) 0.5943(2) 0.4256(2) 0.0280(14) Uani 1 1 d .
N3 N 0.1219(3) 0.6223(3) 0.3365(2) 0.0247(15) Uani 1 1 d .
N4 N 0.0696(3) 0.5473(3) 0.3571(3) 0.0255(15) Uani 1 1 d .
C19 C 0.2300(4) 0.6255(4) 0.2378(4) 0.044(3) Uani 1 1 d .
C20 C 0.1904(4) 0.6251(4) 0.2714(3) 0.035(2) Uani 1 1 d .
C21 C 0.1780(4) 0.6660(4) 0.2948(3) 0.035(2) Uani 1 1 d .
H21 H 0.1932 0.6961 0.2889 0.043 Uiso 1 1 calc R
C22 C 0.1439(3) 0.6632(3) 0.3262(3) 0.0270(19) Uani 1 1 d .
H22 H 0.1358 0.6919 0.3414 0.032 Uiso 1 1 calc R
C23 C 0.1647(4) 0.5831(4) 0.2809(3) 0.036(2) Uani 1 1 d .
H23 H 0.1709 0.5544 0.2652 0.043 Uiso 1 1 calc R
C24 C 0.1303(3) 0.5826(3) 0.3129(3) 0.0291(19) Uani 1 1 d .
C25 C 0.1003(3) 0.5395(3) 0.3247(3) 0.0277(19) Uani 1 1 d .
C26 C 0.1031(4) 0.4954(4) 0.3047(4) 0.037(2) Uani 1 1 d .
H26 H 0.1257 0.4909 0.2822 0.044 Uiso 1 1 calc R
C27 C 0.0728(4) 0.4571(4) 0.3171(4) 0.044(3) Uani 1 1 d .
C28 C 0.0396(4) 0.4666(4) 0.3489(4) 0.043(3) Uani 1 1 d .
H28 H 0.0167 0.4426 0.3571 0.052 Uiso 1 1 calc R
C29 C 0.0397(4) 0.5108(3) 0.3684(3) 0.033(2) Uani 1 1 d .
H29 H 0.0177 0.5161 0.3912 0.039 Uiso 1 1 calc R
C30 C 0.0751(5) 0.4081(4) 0.2939(5) 0.062(4) Uani 1 1 d .
C31 C 0.2546(6) 0.6752(5) 0.2345(5) 0.074(5) Uani 1 1 d .
H31A H 0.2825 0.6730 0.2153 0.110 Uiso 1 1 calc R
H31B H 0.2656 0.6855 0.2627 0.110 Uiso 1 1 calc R
H31C H 0.2314 0.6990 0.2233 0.110 Uiso 1 1 calc R
C32 C 0.2093(7) 0.6132(8) 0.1953(5) 0.096(7) Uani 1 1 d .
H32A H 0.1952 0.5806 0.1963 0.143 Uiso 1 1 calc R
H32B H 0.2350 0.6142 0.1739 0.143 Uiso 1 1 calc R
H32C H 0.1840 0.6368 0.1880 0.143 Uiso 1 1 calc R
C33 C 0.2680(6) 0.5871(6) 0.2500(6) 0.084(6) Uani 1 1 d .
H33A H 0.2537 0.5547 0.2478 0.126 Uiso 1 1 calc R
H33B H 0.2788 0.5927 0.2793 0.126 Uiso 1 1 calc R
H33C H 0.2959 0.5895 0.2307 0.126 Uiso 1 1 calc R
C34 C 0.0739(9) 0.4140(8) 0.2472(6) 0.137(12) Uani 1 1 d .
H34A H 0.0731 0.3820 0.2337 0.206 Uiso 1 1 calc R
H34B H 0.1028 0.4316 0.2379 0.206 Uiso 1 1 calc R
H34C H 0.0448 0.4322 0.2391 0.206 Uiso 1 1 calc R
C35 C 0.1253(8) 0.3851(6) 0.3066(12) 0.169(15) Uani 1 1 d .
H35A H 0.1280 0.3527 0.2941 0.253 Uiso 1 1 calc R
H35B H 0.1274 0.3826 0.3376 0.253 Uiso 1 1 calc R
H35C H 0.1516 0.4056 0.2961 0.253 Uiso 1 1 calc R
C36 C 0.0343(6) 0.3749(5) 0.3073(5) 0.069(4) Uani 1 1 d .
H36A H 0.0032 0.3919 0.3045 0.103 Uiso 1 1 calc R
H36B H 0.0390 0.3652 0.3370 0.103 Uiso 1 1 calc R
H36C H 0.0341 0.3460 0.2892 0.103 Uiso 1 1 calc R
C1 C 0.1141(6) 0.1996(5) 0.3062(4) 0.062(4) Uani 1 1 d .
C2 C 0.1157(4) 0.1763(4) 0.2631(4) 0.046(3) Uani 1 1 d .
C3 C 0.1310(4) 0.2038(4) 0.2277(4) 0.047(3) Uani 1 1 d .
H3 H 0.1435 0.2356 0.2315 0.057 Uiso 1 1 calc R
C4 C 0.1277(4) 0.1841(4) 0.1871(4) 0.040(2) Uani 1 1 d .
H4 H 0.1363 0.2041 0.1637 0.048 Uiso 1 1 calc R
C5 C 0.1022(4) 0.1286(4) 0.2550(4) 0.043(3) Uani 1 1 d .
H5 H 0.0943 0.1077 0.2779 0.052 Uiso 1 1 calc R
C6 C 0.1000(4) 0.1116(4) 0.2141(4) 0.036(2) Uani 1 1 d .
C7 C 0.0821(4) 0.0622(4) 0.2023(3) 0.035(2) Uani 1 1 d .
C8 C 0.0756(4) 0.0247(4) 0.2320(4) 0.040(2) Uani 1 1 d .
H8 H 0.0827 0.0303 0.2611 0.048 Uiso 1 1 calc R
C9 C 0.0586(4) -0.0208(4) 0.2191(4) 0.041(2) Uani 1 1 d .
C10 C 0.0484(4) -0.0265(4) 0.1758(4) 0.041(2) Uani 1 1 d .
H10 H 0.0365 -0.0566 0.1655 0.049 Uiso 1 1 calc R
C11 C 0.0555(5) 0.0116(4) 0.1479(4) 0.043(3) Uani 1 1 d .
H11 H 0.0481 0.0070 0.1187 0.052 Uiso 1 1 calc R
C12 C 0.0489(5) -0.0631(4) 0.2491(4) 0.050(3) Uani 1 1 d .
C13 C 0.0682(7) 0.2321(7) 0.3058(6) 0.093(6) Uani 1 1 d .
H13A H 0.0715 0.2570 0.2838 0.140 Uiso 1 1 calc R
H13B H 0.0644 0.2476 0.3337 0.140 Uiso 1 1 calc R
H13C H 0.0396 0.2121 0.2998 0.140 Uiso 1 1 calc R
C14 C 0.1571(7) 0.2319(7) 0.3154(5) 0.093(7) Uani 1 1 d .
H14A H 0.1871 0.2130 0.3128 0.140 Uiso 1 1 calc R
H14B H 0.1544 0.2447 0.3444 0.140 Uiso 1 1 calc R
H14C H 0.1577 0.2588 0.2951 0.140 Uiso 1 1 calc R
C15 C 0.1112(8) 0.1633(6) 0.3418(5) 0.083(6) Uani 1 1 d .
H15A H 0.0844 0.1408 0.3364 0.124 Uiso 1 1 calc R
H15B H 0.1055 0.1804 0.3687 0.124 Uiso 1 1 calc R
H15C H 0.1417 0.1452 0.3436 0.124 Uiso 1 1 calc R
C16 C 0.0638(7) -0.0500(5) 0.2951(5) 0.070(4) Uani 1 1 d .
H16A H 0.0555 -0.0769 0.3142 0.105 Uiso 1 1 calc R
H16B H 0.0465 -0.0207 0.3041 0.105 Uiso 1 1 calc R
H16C H 0.0988 -0.0442 0.2962 0.105 Uiso 1 1 calc R
C17 C 0.0787(5) -0.1055(5) 0.2352(5) 0.057(3) Uani 1 1 d .
H17A H 0.0673 -0.1168 0.2074 0.085 Uiso 1 1 calc R
H17B H 0.0755 -0.1318 0.2560 0.085 Uiso 1 1 calc R
H17C H 0.1128 -0.0958 0.2330 0.085 Uiso 1 1 calc R
C18 C -0.0049(4) -0.0749(5) 0.2479(5) 0.057(4) Uani 1 1 d .
H18A H -0.0131 -0.0892 0.2203 0.086 Uiso 1 1 calc R
H18B H -0.0236 -0.0450 0.2520 0.086 Uiso 1 1 calc R
H18C H -0.0126 -0.0979 0.2706 0.086 Uiso 1 1 calc R
Cl1 Cl 0.09339(18) 0.03351(19) 0.38379(18) 0.0918(14) Uani 1 1 d .
Cl2 Cl 0.1730(2) 0.0234(2) 0.32457(19) 0.1114(19) Uani 1 1 d .
C37 C 0.1457(6) -0.0003(7) 0.3699(5) 0.081(5) Uani 1 1 d .
H37A H 0.1691 0.0004 0.3938 0.097 Uiso 1 1 calc R
H37B H 0.1365 -0.0345 0.3647 0.097 Uiso 1 1 calc R
Cl3 Cl 0.1835(2) -0.0030(3) 0.1698(3) 0.142(3) Uani 1 1 d .
Cl4 Cl 0.2828(2) 0.0201(2) 0.1510(2) 0.1124(18) Uani 1 1 d .
C38 C 0.2250(7) 0.0410(9) 0.1527(9) 0.121(9) Uani 1 1 d .
H38A H 0.2156 0.0523 0.1239 0.145 Uiso 1 1 calc R
H38B H 0.2235 0.0692 0.1721 0.145 Uiso 1 1 calc R
Cl5 Cl 0.1231(6) -0.0166(4) 0.0038(4) 0.275(7) Uani 1 1 d .
Cl6 Cl 0.2074(3) 0.0367(3) 0.0243(3) 0.176(4) Uani 1 1 d .
C39 C 0.1475(10) 0.0222(10) 0.0343(10) 0.152(12) Uani 1 1 d .
H39A H 0.1452 0.0100 0.0638 0.182 Uiso 1 1 calc R
H39B H 0.1282 0.0524 0.0328 0.182 Uiso 1 1 calc R
Cl7 Cl 0.2489(2) 0.1801(3) 0.1504(3) 0.137(2) Uani 1 1 d .
Cl8 Cl 0.2786(4) 0.1443(4) 0.0700(3) 0.191(4) Uani 1 1 d .
C40 C 0.2323(9) 0.1699(8) 0.0997(8) 0.116(8) Uani 1 1 d .
H40A H 0.2225 0.2009 0.0865 0.139 Uiso 1 1 calc R
H40B H 0.2039 0.1479 0.0994 0.139 Uiso 1 1 calc R
Cl9 Cl 0.4316(3) 0.1681(4) 0.0453(4) 0.251(7) Uani 1 1 d .
Cl10 Cl 0.5203(2) 0.1210(2) 0.0483(2) 0.123(2) Uani 1 1 d .
C41 C 0.4871(7) 0.1648(7) 0.0236(7) 0.105(7) Uani 1 1 d .
H41A H 0.5037 0.1965 0.0265 0.126 Uiso 1 1 calc R
H41B H 0.4843 0.1572 -0.0070 0.126 Uiso 1 1 calc R

loop_
_atom_site_aniso_label
_atom_site_aniso_U_11
_atom_site_aniso_U_22
_atom_site_aniso_U_33
_atom_site_aniso_U_23
_atom_site_aniso_U_13
_atom_site_aniso_U_12
Mo1 0.0190(3) 0.0198(3) 0.0209(3) 0.0022(3) -0.0009(3) -0.0013(3)
Mo2 0.0321(4) 0.0196(4) 0.0398(5) 0.0034(3) 0.0077(4) 0.0033(3)
O1 0.017(3) 0.022(3) 0.037(3) 0.005(3) -0.001(2) -0.004(2)
O2 0.021(3) 0.020(3) 0.026(3) -0.003(2) 0.003(2) -0.001(2)
O3 0.030(3) 0.031(3) 0.026(3) 0.002(3) 0.003(3) -0.003(3)
O4 0.020(3) 0.025(3) 0.033(3) 0.004(3) 0.003(3) 0.002(2)
O5 0.060(5) 0.031(4) 0.043(4) -0.003(3) 0.000(4) -0.015(3)
O6 0.035(4) 0.037(4) 0.069(6) 0.012(4) 0.017(4) 0.017(3)
N1 0.026(4) 0.035(5) 0.055(6) 0.023(4) -0.014(4) -0.006(3)
N2 0.028(4) 0.023(4) 0.045(5) 0.009(3) 0.003(4) 0.000(3)
Mo3 0.0117(3) 0.0143(3) 0.0184(3) 0.0001(2) -0.0012(2) 0.0003(2)
Mo4 0.0192(3) 0.0145(3) 0.0284(4) 0.0028(3) -0.0011(3) 0.0019(2)
O7 0.016(3) 0.023(3) 0.022(3) -0.003(2) -0.002(2) 0.004(2)
O8 0.009(2) 0.022(3) 0.026(3) 0.003(2) 0.000(2) 0.000(2)
O9 0.015(2) 0.011(2) 0.023(3) 0.000(2) 0.003(2) -0.0035(19)
O10 0.013(3) 0.022(3) 0.025(3) 0.002(2) -0.007(2) 0.002(2)
O11 0.026(3) 0.022(3) 0.038(4) 0.007(3) -0.005(3) 0.008(2)
O12 0.030(3) 0.022(3) 0.032(3) 0.005(3) 0.008(3) 0.001(2)
N3 0.023(4) 0.025(4) 0.027(4) -0.002(3) 0.002(3) 0.001(3)
N4 0.024(4) 0.017(3) 0.036(4) 0.001(3) 0.001(3) 0.002(3)
C19 0.043(6) 0.040(6) 0.050(7) 0.001(5) 0.030(5) -0.007(5)
C20 0.033(5) 0.036(5) 0.036(5) -0.002(4) 0.017(4) -0.004(4)
C21 0.037(5) 0.027(5) 0.042(6) 0.003(4) 0.014(4) -0.003(4)
C22 0.025(4) 0.019(4) 0.037(5) -0.008(4) 0.016(4) -0.005(3)
C23 0.035(5) 0.034(5) 0.037(5) -0.015(4) 0.016(4) -0.002(4)
C24 0.026(4) 0.026(4) 0.036(5) -0.006(4) 0.007(4) -0.002(3)
C25 0.025(4) 0.023(4) 0.035(5) -0.004(4) -0.002(4) -0.002(3)
C26 0.033(5) 0.028(5) 0.049(6) -0.007(4) 0.007(5) 0.001(4)
C27 0.035(6) 0.031(5) 0.068(8) -0.008(5) 0.000(5) -0.005(4)
C28 0.040(6) 0.032(5) 0.058(7) -0.015(5) 0.002(5) -0.011(4)
C29 0.032(5) 0.025(4) 0.041(5) -0.003(4) 0.002(4) -0.002(4)
C30 0.053(8) 0.037(6) 0.094(11) -0.027(7) 0.024(7) -0.015(5)
C31 0.073(10) 0.058(8) 0.090(11) -0.018(8) 0.052(9) -0.022(7)
C32 0.103(14) 0.134(17) 0.050(9) -0.021(10) 0.038(9) -0.053(12)
C33 0.062(9) 0.076(11) 0.113(14) 0.017(10) 0.053(10) 0.025(8)
C34 0.19(2) 0.133(17) 0.090(13) -0.092(13) 0.082(15) -0.117(17)
C35 0.087(14) 0.040(9) 0.38(5) -0.069(17) -0.03(2) 0.025(9)
C36 0.093(11) 0.038(7) 0.075(10) -0.016(7) 0.007(9) -0.027(7)
C1 0.093(11) 0.042(7) 0.052(8) 0.002(6) -0.020(7) -0.013(7)
C2 0.053(7) 0.035(6) 0.049(7) 0.003(5) -0.025(6) 0.004(5)
C3 0.047(6) 0.036(6) 0.059(7) 0.011(5) -0.020(6) -0.013(5)
C4 0.036(5) 0.041(6) 0.043(6) 0.008(5) -0.017(5) -0.007(4)
C5 0.046(6) 0.034(5) 0.049(7) 0.013(5) -0.015(5) -0.005(5)
C6 0.035(5) 0.031(5) 0.043(6) 0.005(4) -0.011(4) -0.006(4)
C7 0.036(5) 0.031(5) 0.039(5) 0.004(4) -0.004(4) 0.004(4)
C8 0.046(6) 0.032(5) 0.041(6) 0.012(4) 0.000(5) 0.001(4)
C9 0.035(5) 0.035(5) 0.053(7) 0.004(5) 0.003(5) 0.010(4)
C10 0.052(7) 0.027(5) 0.044(6) 0.002(4) -0.001(5) -0.005(4)
C11 0.061(7) 0.037(6) 0.031(5) -0.004(4) 0.003(5) -0.001(5)
C12 0.063(8) 0.032(6) 0.054(7) 0.016(5) 0.016(6) 0.008(5)
C13 0.110(15) 0.087(13) 0.082(12) -0.040(10) -0.008(11) 0.013(11)
C14 0.122(15) 0.115(14) 0.043(8) -0.008(8) -0.024(9) -0.072(12)
C15 0.149(17) 0.054(9) 0.044(8) 0.003(7) -0.009(9) -0.023(10)
C16 0.117(13) 0.037(7) 0.057(8) 0.019(6) 0.018(9) 0.005(7)
C17 0.057(8) 0.044(7) 0.069(9) 0.016(6) 0.009(7) 0.008(6)
C18 0.046(7) 0.047(7) 0.077(9) 0.030(7) 0.022(7) 0.001(5)
Cl1 0.075(3) 0.092(3) 0.108(4) 0.016(3) 0.000(3) 0.003(2)
Cl2 0.095(4) 0.133(5) 0.106(4) 0.038(4) 0.015(3) -0.022(3)
C37 0.067(10) 0.106(14) 0.069(10) 0.018(10) -0.008(8) -0.008(9)
Cl3 0.091(4) 0.150(6) 0.186(7) 0.073(5) 0.055(4) 0.057(4)
Cl4 0.095(4) 0.098(4) 0.144(5) 0.002(4) -0.006(4) -0.006(3)
C38 0.080(14) 0.107(17) 0.18(2) 0.023(16) -0.041(15) -0.002(12)
Cl5 0.368(18) 0.206(11) 0.252(13) -0.129(10) 0.010(12) -0.124(12)
Cl6 0.142(6) 0.156(7) 0.231(9) 0.097(7) 0.089(6) 0.056(5)
C39 0.14(2) 0.13(2) 0.18(3) -0.01(2) 0.07(2) -0.047(18)
Cl7 0.090(4) 0.158(6) 0.164(7) -0.030(5) -0.016(4) -0.010(4)
Cl8 0.215(9) 0.179(8) 0.180(8) 0.042(7) 0.096(7) 0.071(7)
C40 0.125(19) 0.091(15) 0.13(2) -0.025(14) 0.010(16) -0.045(14)
Cl9 0.152(7) 0.233(10) 0.369(16) 0.201(11) 0.119(9) 0.090(7)
Cl10 0.108(4) 0.104(4) 0.157(6) 0.050(4) 0.010(4) 0.015(3)
C41 0.081(12) 0.099(14) 0.135(18) 0.078(14) 0.007(12) -0.009(10)

loop_
_atom_type_symbol
_atom_type_description
_atom_type_scat_dispersion_real
_atom_type_scat_dispersion_imag
_atom_type_scat_source
C C 0.0033 0.0016 'International Tables Vol C Tables 4.2.6.8 and 6.1.1.4'
H H 0.0000 0.0000 'International Tables Vol C Tables 4.2.6.8 and 6.1.1.4'
Cl Cl 0.1484 0.1585 'International Tables Vol C Tables 4.2.6.8 and 6.1.1.4'
Mo Mo -1.6832 0.6857 'International Tables Vol C Tables 4.2.6.8 and 6.1.1.4'
N N 0.0061 0.0033 'International Tables Vol C Tables 4.2.6.8 and 6.1.1.4'
O O 0.0106 0.0060 'International Tables Vol C Tables 4.2.6.8 and 6.1.1.4'

loop_
_geom_angle_atom_site_label_1
_geom_angle_atom_site_label_2
_geom_angle_atom_site_label_3
_geom_angle
_geom_angle_site_symmetry_1
_geom_angle_site_symmetry_3
O3 Mo1 O4 105.1(3) . .
O3 Mo1 O2 101.2(3) . 12_666
O4 Mo1 O2 97.5(3) . 12_666
O3 Mo1 O1 97.5(3) . .
O4 Mo1 O1 94.4(3) . .
O2 Mo1 O1 154.3(3) 12_666 .
O3 Mo1 O2 97.5(3) . 14
O4 Mo1 O2 157.4(3) . 14
O2 Mo1 O2 76.3(3) 12_666 14
O1 Mo1 O2 84.0(2) . 14
O3 Mo1 O2 170.4(3) . .
O4 Mo1 O2 84.5(3) . .
O2 Mo1 O2 77.3(3) 12_666 .
O1 Mo1 O2 81.3(2) . .
O2 Mo1 O2 73.0(2) 14 .
O3 Mo1 Mo1 90.5(2) . 7_454
O4 Mo1 Mo1 139.5(2) . 7_454
O2 Mo1 Mo1 42.31(17) 12_666 7_454
O1 Mo1 Mo1 120.79(18) . 7_454
O2 Mo1 Mo1 36.80(16) 14 7_454
O2 Mo1 Mo1 82.06(14) . 7_454
O5 Mo2 O6 105.3(4) . .
O5 Mo2 O1 107.2(3) . 12_666
O6 Mo2 O1 102.2(3) . 12_666
O5 Mo2 O4 93.7(3) . .
O6 Mo2 O4 156.9(4) . .
O1 Mo2 O4 84.1(2) 12_666 .
O5 Mo2 N2 87.7(3) . .
O6 Mo2 N2 91.6(3) . .
O1 Mo2 N2 155.8(3) 12_666 .
O4 Mo2 N2 75.9(3) . .
O5 Mo2 N1 154.9(3) . .
O6 Mo2 N1 87.0(4) . .
O1 Mo2 N1 90.9(3) 12_666 .
O4 Mo2 N1 70.6(3) . .
N2 Mo2 N1 69.9(3) . .
Mo2 O1 Mo1 154.6(4) 14 .
Mo1 O2 Mo1 100.9(3) 14 12_666
Mo1 O2 Mo1 107.5(3) 14 .
Mo1 O2 Mo1 99.8(2) 12_666 .
Mo1 O4 Mo2 140.9(3) . .
C4 N1 C6 114.9(10) . .
C4 N1 Mo2 122.7(7) . .
C6 N1 Mo2 118.5(6) . .
C11 N2 C7 119.1(9) . .
C11 N2 Mo2 120.0(7) . .
C7 N2 Mo2 120.9(6) . .
O7 Mo3 O8 105.1(3) . .
O7 Mo3 O9 100.8(2) . 16_666
O8 Mo3 O9 98.8(2) . 16_666
O7 Mo3 O10 97.4(3) . .
O8 Mo3 O10 95.5(2) . .
O9 Mo3 O10 153.0(2) 16_666 .
O7 Mo3 O9 97.1(2) . 10_566
O8 Mo3 O9 157.8(2) . 10_566
O9 Mo3 O9 76.0(2) 16_666 10_566
O10 Mo3 O9 82.1(2) . 10_566
O7 Mo3 O9 169.4(2) . .
O8 Mo3 O9 85.5(2) . .
O9 Mo3 O9 76.8(2) 16_666 .
O10 Mo3 O9 81.7(2) . .
O9 Mo3 O9 72.4(2) 10_566 .
O7 Mo3 Mo3 89.32(18) . 7_464
O8 Mo3 Mo3 141.11(18) . 7_464
O9 Mo3 Mo3 42.45(16) 16_666 7_464
O10 Mo3 Mo3 118.65(16) . 7_464
O9 Mo3 Mo3 36.62(14) 10_566 7_464
O9 Mo3 Mo3 82.01(13) . 7_464
O11 Mo4 O12 105.2(3) . .
O11 Mo4 O10 102.0(3) . .
O12 Mo4 O10 108.7(3) . .
O11 Mo4 O8 159.1(3) . 10_566
O12 Mo4 O8 90.9(3) . 10_566
O10 Mo4 O8 84.8(2) . 10_566
O11 Mo4 N4 87.4(3) . .
O12 Mo4 N4 87.8(3) . .
O10 Mo4 N4 157.7(3) . .
O8 Mo4 N4 79.9(2) 10_566 .
O11 Mo4 N3 86.2(3) . .
O12 Mo4 N3 155.2(3) . .
O10 Mo4 N3 89.9(3) . .
O8 Mo4 N3 74.0(2) 10_566 .
N4 Mo4 N3 70.4(3) . .
Mo3 O8 Mo4 137.8(3) . 16_666
Mo3 O9 Mo3 100.9(2) 10_566 16_666
Mo3 O9 Mo3 108.2(2) 10_566 .
Mo3 O9 Mo3 100.1(2) 16_666 .
Mo4 O10 Mo3 149.4(3) . .
C22 N3 C24 118.9(8) . .
C22 N3 Mo4 122.3(6) . .
C24 N3 Mo4 118.6(6) . .
C25 N4 C29 117.8(8) . .
C25 N4 Mo4 120.1(6) . .
C29 N4 Mo4 121.5(6) . .
C32 C19 C20 110.2(11) . .
C32 C19 C31 108.1(12) . .
C20 C19 C31 111.9(9) . .
C32 C19 C33 109.2(14) . .
C20 C19 C33 108.2(10) . .
C31 C19 C33 109.3(12) . .
C23 C20 C21 115.8(9) . .
C23 C20 C19 121.6(9) . .
C21 C20 C19 122.7(9) . .
C22 C21 C20 120.6(9) . .
C22 C21 H21 119.7 . .
C20 C21 H21 119.7 . .
N3 C22 C21 122.6(8) . .
N3 C22 H22 118.7 . .
C21 C22 H22 118.7 . .
C24 C23 C20 121.1(9) . .
C24 C23 H23 119.5 . .
C20 C23 H23 119.5 . .
N3 C24 C23 120.7(8) . .
N3 C24 C25 114.5(8) . .
C23 C24 C25 124.8(8) . .
N4 C25 C26 121.8(9) . .
N4 C25 C24 114.4(8) . .
C26 C25 C24 123.9(9) . .
C25 C26 C27 120.4(10) . .
C25 C26 H26 119.8 . .
C27 C26 H26 119.8 . .
C28 C27 C26 116.9(10) . .
C28 C27 C30 122.5(10) . .
C26 C27 C30 120.5(11) . .
C29 C28 C27 119.6(10) . .
C29 C28 H28 120.2 . .
C27 C28 H28 120.2 . .
N4 C29 C28 123.4(10) . .
N4 C29 H29 118.3 . .
C28 C29 H29 118.3 . .
C34 C30 C36 109.1(13) . .
C34 C30 C27 112.0(14) . .
C36 C30 C27 111.8(11) . .
C34 C30 C35 108.4(18) . .
C36 C30 C35 109.8(15) . .
C27 C30 C35 105.6(12) . .
C19 C31 H31A 109.5 . .
C19 C31 H31B 109.5 . .
H31A C31 H31B 109.5 . .
C19 C31 H31C 109.5 . .
H31A C31 H31C 109.5 . .
H31B C31 H31C 109.5 . .
C19 C32 H32A 109.5 . .
C19 C32 H32B 109.5 . .
H32A C32 H32B 109.5 . .
C19 C32 H32C 109.5 . .
H32A C32 H32C 109.5 . .
H32B C32 H32C 109.5 . .
C19 C33 H33A 109.5 . .
C19 C33 H33B 109.5 . .
H33A C33 H33B 109.5 . .
C19 C33 H33C 109.5 . .
H33A C33 H33C 109.5 . .
H33B C33 H33C 109.5 . .
C30 C34 H34A 109.5 . .
C30 C34 H34B 109.5 . .
H34A C34 H34B 109.5 . .
C30 C34 H34C 109.5 . .
H34A C34 H34C 109.5 . .
H34B C34 H34C 109.5 . .
C30 C35 H35A 109.5 . .
C30 C35 H35B 109.5 . .
H35A C35 H35B 109.5 . .
C30 C35 H35C 109.5 . .
H35A C35 H35C 109.5 . .
H35B C35 H35C 109.5 . .
C30 C36 H36A 109.5 . .
C30 C36 H36B 109.5 . .
H36A C36 H36B 109.5 . .
C30 C36 H36C 109.5 . .
H36A C36 H36C 109.5 . .
H36B C36 H36C 109.5 . .
C2 C1 C15 113.0(11) . .
C2 C1 C14 113.8(14) . .
C15 C1 C14 106.9(13) . .
C2 C1 C13 105.4(12) . .
C15 C1 C13 110.1(16) . .
C14 C1 C13 107.6(14) . .
C5 C2 C3 116.4(11) . .
C5 C2 C1 124.2(12) . .
C3 C2 C1 119.4(11) . .
C4 C3 C2 119.5(10) . .
C4 C3 H3 120.2 . .
C2 C3 H3 120.2 . .
N1 C4 C3 124.2(11) . .
N1 C4 H4 117.9 . .
C3 C4 H4 117.9 . .
C6 C5 C2 120.6(11) . .
C6 C5 H5 119.7 . .
C2 C5 H5 119.7 . .
C5 C6 N1 124.1(10) . .
C5 C6 C7 124.1(10) . .
N1 C6 C7 111.8(9) . .
N2 C7 C8 120.7(10) . .
N2 C7 C6 116.0(9) . .
C8 C7 C6 123.2(10) . .
C9 C8 C7 120.7(11) . .
C9 C8 H8 119.6 . .
C7 C8 H8 119.6 . .
C8 C9 C10 116.7(10) . .
C8 C9 C12 124.5(11) . .
C10 C9 C12 118.8(10) . .
C11 C10 C9 120.2(10) . .
C11 C10 H10 119.9 . .
C9 C10 H10 119.9 . .
N2 C11 C10 122.5(10) . .
N2 C11 H11 118.7 . .
C10 C11 H11 118.7 . .
C17 C12 C18 111.3(11) . .
C17 C12 C9 108.7(10) . .
C18 C12 C9 108.6(10) . .
C17 C12 C16 108.1(11) . .
C18 C12 C16 109.5(12) . .
C9 C12 C16 110.7(10) . .
C1 C13 H13A 109.5 . .
C1 C13 H13B 109.5 . .
H13A C13 H13B 109.5 . .
C1 C13 H13C 109.5 . .
H13A C13 H13C 109.5 . .
H13B C13 H13C 109.5 . .
C1 C14 H14A 109.5 . .
C1 C14 H14B 109.5 . .
H14A C14 H14B 109.5 . .
C1 C14 H14C 109.5 . .
H14A C14 H14C 109.5 . .
H14B C14 H14C 109.5 . .
C1 C15 H15A 109.5 . .
C1 C15 H15B 109.5 . .
H15A C15 H15B 109.5 . .
C1 C15 H15C 109.5 . .
H15A C15 H15C 109.5 . .
H15B C15 H15C 109.5 . .
C12 C16 H16A 109.5 . .
C12 C16 H16B 109.5 . .
H16A C16 H16B 109.5 . .
C12 C16 H16C 109.5 . .
H16A C16 H16C 109.5 . .
H16B C16 H16C 109.5 . .
C12 C17 H17A 109.5 . .
C12 C17 H17B 109.5 . .
H17A C17 H17B 109.5 . .
C12 C17 H17C 109.5 . .
H17A C17 H17C 109.5 . .
H17B C17 H17C 109.5 . .
C12 C18 H18A 109.5 . .
C12 C18 H18B 109.5 . .
H18A C18 H18B 109.5 . .
C12 C18 H18C 109.5 . .
H18A C18 H18C 109.5 . .
H18B C18 H18C 109.5 . .
Cl2 C37 Cl1 111.0(10) . .
Cl2 C37 H37A 109.4 . .
Cl1 C37 H37A 109.4 . .
Cl2 C37 H37B 109.4 . .
Cl1 C37 H37B 109.4 . .
H37A C37 H37B 108.0 . .
Cl4 C38 Cl3 112.8(13) . .
Cl4 C38 H38A 109.0 . .
Cl3 C38 H38A 109.0 . .
Cl4 C38 H38B 109.0 . .
Cl3 C38 H38B 109.0 . .
H38A C38 H38B 107.8 . .
Cl5 C39 Cl6 116.9(18) . .
Cl5 C39 H39A 108.1 . .
Cl6 C39 H39A 108.1 . .
Cl5 C39 H39B 108.1 . .
Cl6 C39 H39B 108.1 . .
H39A C39 H39B 107.3 . .
Cl7 C40 Cl8 112.4(15) . .
Cl7 C40 H40A 109.1 . .
Cl8 C40 H40A 109.1 . .
Cl7 C40 H40B 109.1 . .
Cl8 C40 H40B 109.1 . .
H40A C40 H40B 107.9 . .
Cl9 C41 Cl10 110.0(10) . .
Cl9 C41 H41A 109.7 . .
Cl10 C41 H41A 109.7 . .
Cl9 C41 H41B 109.7 . .
Cl10 C41 H41B 109.7 . .
H41A C41 H41B 108.2 . .

loop_
_geom_bond_atom_site_label_1
_geom_bond_atom_site_label_2
_geom_bond_distance
_geom_bond_site_symmetry_2
Mo1 O3 1.698(6) .
Mo1 O4 1.777(6) .
Mo1 O2 1.915(6) 12_666
Mo1 O1 1.960(6) .
Mo1 O2 2.152(6) 14
Mo1 O2 2.310(6) .
Mo1 Mo1 3.1391(14) 7_454
Mo2 O5 1.690(8) .
Mo2 O6 1.720(7) .
Mo2 O1 1.837(6) 12_666
Mo2 O4 2.163(6) .
Mo2 N2 2.246(8) .
Mo2 N1 2.322(10) .
O1 Mo2 1.837(6) 14
O2 Mo1 1.915(6) 14
O2 Mo1 2.152(6) 12_666
N1 C4 1.353(14) .
N1 C6 1.379(13) .
N2 C11 1.345(14) .
N2 C7 1.354(13) .
Mo3 O7 1.695(6) .
Mo3 O8 1.778(5) .
Mo3 O9 1.898(5) 16_666
Mo3 O10 1.960(6) .
Mo3 O9 2.147(5) 10_566
Mo3 O9 2.329(6) .
Mo3 Mo3 3.1235(12) 7_464
Mo4 O11 1.705(6) .
Mo4 O12 1.723(6) .
Mo4 O10 1.840(6) .
Mo4 O8 2.175(6) 10_566
Mo4 N4 2.239(7) .
Mo4 N3 2.280(7) .
O8 Mo4 2.175(6) 16_666
O9 Mo3 1.898(5) 10_566
O9 Mo3 2.147(5) 16_666
N3 C22 1.322(11) .
N3 C24 1.342(11) .
N4 C25 1.342(12) .
N4 C29 1.347(12) .
C19 C32 1.49(2) .
C19 C20 1.520(13) .
C19 C31 1.534(17) .
C19 C33 1.538(19) .
C20 C23 1.389(14) .
C20 C21 1.391(14) .
C21 C22 1.364(13) .
C21 H21 0.9500 .
C22 H22 0.9500 .
C23 C24 1.382(13) .
C23 H23 0.9500 .
C24 C25 1.495(13) .
C25 C26 1.373(13) .
C26 C27 1.403(15) .
C26 H26 0.9500 .
C27 C28 1.383(16) .
C27 C30 1.534(16) .
C28 C29 1.365(14) .
C28 H28 0.9500 .
C29 H29 0.9500 .
C30 C34 1.48(3) .
C30 C36 1.511(18) .
C30 C35 1.57(2) .
C31 H31A 0.9800 .
C31 H31B 0.9800 .
C31 H31C 0.9800 .
C32 H32A 0.9800 .
C32 H32B 0.9800 .
C32 H32C 0.9800 .
C33 H33A 0.9800 .
C33 H33B 0.9800 .
C33 H33C 0.9800 .
C34 H34A 0.9800 .
C34 H34B 0.9800 .
C34 H34C 0.9800 .
C35 H35A 0.9800 .
C35 H35B 0.9800 .
C35 H35C 0.9800 .
C36 H36A 0.9800 .
C36 H36B 0.9800 .
C36 H36C 0.9800 .
C1 C2 1.501(18) .
C1 C15 1.505(19) .
C1 C14 1.511(19) .
C1 C13 1.55(2) .
C2 C5 1.390(15) .
C2 C3 1.412(17) .
C3 C4 1.390(17) .
C3 H3 0.9500 .
C4 H4 0.9500 .
C5 C6 1.369(16) .
C5 H5 0.9500 .
C6 C7 1.496(14) .
C7 C8 1.404(14) .
C8 C9 1.400(16) .
C8 H8 0.9500 .
C9 C10 1.400(16) .
C9 C12 1.524(15) .
C10 C11 1.383(15) .
C10 H10 0.9500 .
C11 H11 0.9500 .
C12 C17 1.495(17) .
C12 C18 1.518(18) .
C12 C16 1.55(2) .
C13 H13A 0.9800 .
C13 H13B 0.9800 .
C13 H13C 0.9800 .
C14 H14A 0.9800 .
C14 H14B 0.9800 .
C14 H14C 0.9800 .
C15 H15A 0.9800 .
C15 H15B 0.9800 .
C15 H15C 0.9800 .
C16 H16A 0.9800 .
C16 H16B 0.9800 .
C16 H16C 0.9800 .
C17 H17A 0.9800 .
C17 H17B 0.9800 .
C17 H17C 0.9800 .
C18 H18A 0.9800 .
C18 H18B 0.9800 .
C18 H18C 0.9800 .
Cl1 C37 1.771(19) .
Cl2 C37 1.740(17) .
C37 H37A 0.9900 .
C37 H37B 0.9900 .
Cl3 C38 1.75(2) .
Cl4 C38 1.70(2) .
C38 H38A 0.9900 .
C38 H38B 0.9900 .
Cl5 C39 1.58(3) .
Cl6 C39 1.73(2) .
C39 H39A 0.9900 .
C39 H39B 0.9900 .
Cl7 C40 1.68(2) .
Cl8 C40 1.73(2) .
C40 H40A 0.9900 .
C40 H40B 0.9900 .
Cl9 C41 1.68(2) .
Cl10 C41 1.703(18) .
C41 H41A 0.9900 .
C41 H41B 0.9900 .

loop_
_geom_torsion_atom_site_label_1
_geom_torsion_atom_site_label_2
_geom_torsion_atom_site_label_3
_geom_torsion_atom_site_label_4
_geom_torsion
_geom_torsion_site_symmetry_1
_geom_torsion_site_symmetry_4
O3 Mo1 O1 Mo2 113.0(9) . 14
O4 Mo1 O1 Mo2 -141.1(9) . 14
O2 Mo1 O1 Mo2 -23.8(13) 12_666 14
O2 Mo1 O1 Mo2 16.2(9) 14 14
O2 Mo1 O1 Mo2 -57.4(9) . 14
Mo1 Mo1 O1 Mo2 17.9(10) 7_454 14
O4 Mo1 O2 Mo1 168.6(3) . 14
O2 Mo1 O2 Mo1 -92.44(8) 12_666 14
O1 Mo1 O2 Mo1 73.3(3) . 14
O2 Mo1 O2 Mo1 -13.1(3) 14 14
Mo1 Mo1 O2 Mo1 -49.7(2) 7_454 14
O4 Mo1 O2 Mo1 -86.6(3) . 12_666
O2 Mo1 O2 Mo1 12.4(3) 12_666 12_666
O1 Mo1 O2 Mo1 178.1(3) . 12_666
O2 Mo1 O2 Mo1 91.76(6) 14 12_666
Mo1 Mo1 O2 Mo1 55.16(17) 7_454 12_666
O3 Mo1 O4 Mo2 -131.1(5) . .
O2 Mo1 O4 Mo2 -27.3(6) 12_666 .
O1 Mo1 O4 Mo2 129.9(5) . .
O2 Mo1 O4 Mo2 45.0(10) 14 .
O2 Mo1 O4 Mo2 49.1(5) . .
Mo1 Mo1 O4 Mo2 -21.8(8) 7_454 .
O5 Mo2 O4 Mo1 -111.8(6) . .
O6 Mo2 O4 Mo1 102.6(9) . .
O1 Mo2 O4 Mo1 -4.9(6) 12_666 .
N2 Mo2 O4 Mo1 161.5(6) . .
N1 Mo2 O4 Mo1 88.2(6) . .
O5 Mo2 N1 C4 -143.6(10) . .
O6 Mo2 N1 C4 95.7(9) . .
O1 Mo2 N1 C4 -6.5(9) 12_666 .
O4 Mo2 N1 C4 -89.9(9) . .
N2 Mo2 N1 C4 -171.5(9) . .
O5 Mo2 N1 C6 12.9(13) . .
O6 Mo2 N1 C6 -107.7(8) . .
O1 Mo2 N1 C6 150.1(8) 12_666 .
O4 Mo2 N1 C6 66.7(8) . .
N2 Mo2 N1 C6 -14.9(7) . .
O5 Mo2 N2 C11 17.2(8) . .
O6 Mo2 N2 C11 -88.1(9) . .
O1 Mo2 N2 C11 146.6(8) 12_666 .
O4 Mo2 N2 C11 111.6(8) . .
N1 Mo2 N2 C11 -174.2(9) . .
O5 Mo2 N2 C7 -160.8(8) . .
O6 Mo2 N2 C7 94.0(8) . .
O1 Mo2 N2 C7 -31.4(12) 12_666 .
O4 Mo2 N2 C7 -66.4(7) . .
N1 Mo2 N2 C7 7.8(7) . .
O7 Mo3 O8 Mo4 -148.5(4) . 16_666
O9 Mo3 O8 Mo4 -44.8(5) 16_666 16_666
O10 Mo3 O8 Mo4 112.3(5) . 16_666
O9 Mo3 O8 Mo4 29.6(9) 10_566 16_666
O9 Mo3 O8 Mo4 31.1(4) . 16_666
Mo3 Mo3 O8 Mo4 -40.2(6) 7_464 16_666
O7 Mo3 O9 Mo3 -14.7(14) . 10_566
O8 Mo3 O9 Mo3 167.2(3) . 10_566
O9 Mo3 O9 Mo3 -92.6(3) 16_666 10_566
O10 Mo3 O9 Mo3 71.0(3) . 10_566
O9 Mo3 O9 Mo3 -13.3(3) 10_566 10_566
Mo3 Mo3 O9 Mo3 -49.7(2) 7_464 10_566
O7 Mo3 O9 Mo3 90.5(13) . 16_666
O8 Mo3 O9 Mo3 -87.6(2) . 16_666
O9 Mo3 O9 Mo3 12.6(2) 16_666 16_666
O10 Mo3 O9 Mo3 176.2(2) . 16_666
O9 Mo3 O9 Mo3 91.82(6) 10_566 16_666
Mo3 Mo3 O9 Mo3 55.50(15) 7_464 16_666
O11 Mo4 O10 Mo3 -152.2(6) . .
O12 Mo4 O10 Mo3 -41.4(7) . .
O8 Mo4 O10 Mo3 47.8(6) 10_566 .
N4 Mo4 O10 Mo3 94.5(9) . .
N3 Mo4 O10 Mo3 121.8(7) . .
O7 Mo3 O10 Mo4 95.1(7) . .
O8 Mo3 O10 Mo4 -158.8(7) . .
O9 Mo3 O10 Mo4 -36.9(10) 16_666 .
O9 Mo3 O10 Mo4 -1.0(6) 10_566 .
O9 Mo3 O10 Mo4 -74.3(6) . .
Mo3 Mo3 O10 Mo4 1.9(7) 7_464 .
O11 Mo4 N3 C22 -97.8(8) . .
O12 Mo4 N3 C22 143.4(8) . .
O10 Mo4 N3 C22 4.2(7) . .
O8 Mo4 N3 C22 88.9(7) 10_566 .
N4 Mo4 N3 C22 173.6(8) . .
O11 Mo4 N3 C24 76.7(7) . .
O12 Mo4 N3 C24 -42.1(11) . .
O10 Mo4 N3 C24 178.7(7) . .
O8 Mo4 N3 C24 -96.6(7) 10_566 .
N4 Mo4 N3 C24 -11.9(7) . .
O11 Mo4 N4 C25 -74.7(7) . .
O12 Mo4 N4 C25 180.0(7) . .
O10 Mo4 N4 C25 41.2(11) . .
O8 Mo4 N4 C25 88.7(7) 10_566 .
N3 Mo4 N4 C25 12.2(7) . .
O11 Mo4 N4 C29 96.9(7) . .
O12 Mo4 N4 C29 -8.5(7) . .
O10 Mo4 N4 C29 -147.2(7) . .
O8 Mo4 N4 C29 -99.8(7) 10_566 .
N3 Mo4 N4 C29 -176.3(8) . .
C32 C19 C20 C23 62.2(17) . .
C31 C19 C20 C23 -177.5(13) . .
C33 C19 C20 C23 -57.1(16) . .
C32 C19 C20 C21 -118.5(14) . .
C31 C19 C20 C21 1.8(18) . .
C33 C19 C20 C21 122.2(14) . .
C23 C20 C21 C22 2.8(17) . .
C19 C20 C21 C22 -176.5(11) . .
C24 N3 C22 C21 -5.6(15) . .
Mo4 N3 C22 C21 168.9(8) . .
C20 C21 C22 N3 1.1(17) . .
C21 C20 C23 C24 -2.3(17) . .
C19 C20 C23 C24 177.1(11) . .
C22 N3 C24 C23 6.0(14) . .
Mo4 N3 C24 C23 -168.6(8) . .
C22 N3 C24 C25 -174.8(8) . .
Mo4 N3 C24 C25 10.5(11) . .
C20 C23 C24 N3 -2.1(17) . .
C20 C23 C24 C25 178.8(10) . .
C29 N4 C25 C26 -2.7(14) . .
Mo4 N4 C25 C26 169.1(8) . .
C29 N4 C25 C24 177.1(8) . .
Mo4 N4 C25 C24 -11.1(11) . .
N3 C24 C25 N4 0.1(12) . .
C23 C24 C25 N4 179.2(10) . .
N3 C24 C25 C26 179.9(9) . .
C23 C24 C25 C26 -1.0(16) . .
N4 C25 C26 C27 1.3(16) . .
C24 C25 C26 C27 -178.4(10) . .
C25 C26 C27 C28 2.2(17) . .
C25 C26 C27 C30 178.5(12) . .
C26 C27 C28 C29 -4.3(18) . .
C30 C27 C28 C29 179.5(12) . .
C25 N4 C29 C28 0.5(15) . .
Mo4 N4 C29 C28 -171.2(9) . .
C27 C28 C29 N4 3.1(18) . .
C28 C27 C30 C34 128.1(16) . .
C26 C27 C30 C34 -47.9(19) . .
C28 C27 C30 C36 5(2) . .
C26 C27 C30 C36 -170.7(13) . .
C28 C27 C30 C35 -114.1(18) . .
C26 C27 C30 C35 70(2) . .
C15 C1 C2 C5 18(2) . .
C14 C1 C2 C5 139.7(14) . .
C13 C1 C2 C5 -102.7(15) . .
C15 C1 C2 C3 -163.6(14) . .
C14 C1 C2 C3 -41.5(18) . .
C13 C1 C2 C3 76.1(16) . .
C5 C2 C3 C4 5.7(17) . .
C1 C2 C3 C4 -173.2(12) . .
C6 N1 C4 C3 1.2(15) . .
Mo2 N1 C4 C3 158.5(9) . .
C2 C3 C4 N1 -3.8(18) . .
C3 C2 C5 C6 -5.5(17) . .
C1 C2 C5 C6 173.3(12) . .
C2 C5 C6 N1 3.3(18) . .
C2 C5 C6 C7 -175.1(10) . .
C4 N1 C6 C5 -0.9(15) . .
Mo2 N1 C6 C5 -159.3(9) . .
C4 N1 C6 C7 177.6(9) . .
Mo2 N1 C6 C7 19.2(11) . .
C11 N2 C7 C8 1.9(15) . .
Mo2 N2 C7 C8 179.9(8) . .
C11 N2 C7 C6 -178.6(10) . .
Mo2 N2 C7 C6 -0.7(12) . .
C5 C6 C7 N2 166.4(10) . .
N1 C6 C7 N2 -12.1(13) . .
C5 C6 C7 C8 -14.2(17) . .
N1 C6 C7 C8 167.3(10) . .
N2 C7 C8 C9 -0.8(16) . .
C6 C7 C8 C9 179.8(10) . .
C7 C8 C9 C10 -0.5(16) . .
C7 C8 C9 C12 -178.0(10) . .
C8 C9 C10 C11 0.6(17) . .
C12 C9 C10 C11 178.2(11) . .
C7 N2 C11 C10 -1.9(17) . .
Mo2 N2 C11 C10 -179.9(9) . .
C9 C10 C11 N2 0.6(18) . .
C8 C9 C12 C17 -122.7(13) . .
C10 C9 C12 C17 59.9(15) . .
C8 C9 C12 C18 116.2(13) . .
C10 C9 C12 C18 -61.3(14) . .
C8 C9 C12 C16 -4.1(16) . .
C10 C9 C12 C16 178.5(11) . .
